data_7710632
loop_
_publ_author_name
'Gross, Peter'
'Zhang, Yue'
'Bayarjargal, Lkhamsuren'
'Winkler, Bjoern'
'H\"oppe, Henning A.'

_publ_section_title
;
 New Alkaline-Earth Amidosulfates and their Unexpected Decomposition to
 S4N4
;
_journal_name_full 'Dalton Transactions'
_journal_paper_doi 10.1039/D2DT01380K
_journal_year 2022
_chemical_formula_sum 'H4 N2 O6 S2 Sr'
_chemical_formula_weight 279.79
_space_group_crystal_system monoclinic
_space_group_IT_number 7
_space_group_name_Hall 'P -2yc'
_space_group_name_H-M_alt 'P 1 c 1'
_atom_sites_solution_hydrogens difmap
_audit_creation_method SHELXL-2018/3
_audit_update_record
;
2021-10-27 deposited with the CCDC.	2022-06-06 downloaded from the CCDC.
;
_cell_angle_alpha 90
_cell_angle_beta 107.7870(10)
_cell_angle_gamma 90
_cell_formula_units_Z 2
_cell_length_a 7.0050(2)
_cell_length_b 7.0430(2)
_cell_length_c 7.2915(2)
_cell_measurement_reflns_used 145939
_cell_measurement_temperature 297(2)
_cell_measurement_theta_max 68.681
_cell_measurement_theta_min 2.892
_cell_volume 342.539(17)
_computing_structure_refinement 'SHELXL-2018/3 (Sheldrick, 2018)'
_diffrn_ambient_temperature 297(2)
_diffrn_measured_fraction_theta_full 0.998
_diffrn_measured_fraction_theta_max 0.997
_diffrn_measurement_device_type 'D8 Venture Bruker'
_diffrn_measurement_method 'generic phi and omega scans'
_diffrn_radiation_type MoK\a
_diffrn_radiation_wavelength 0.71073
_diffrn_reflns_av_R_equivalents 0.0567
_diffrn_reflns_av_unetI/netI 0.0381
_diffrn_reflns_Laue_measured_fraction_full 0.998
_diffrn_reflns_Laue_measured_fraction_max 0.997
_diffrn_reflns_limit_h_max 18
_diffrn_reflns_limit_h_min -18
_diffrn_reflns_limit_k_max 18
_diffrn_reflns_limit_k_min -18
_diffrn_reflns_limit_l_max 19
_diffrn_reflns_limit_l_min -19
_diffrn_reflns_number 145939
_diffrn_reflns_point_group_measured_fraction_full 0.922
_diffrn_reflns_point_group_measured_fraction_max 0.955
_diffrn_reflns_theta_full 25.242
_diffrn_reflns_theta_max 68.681
_diffrn_reflns_theta_min 2.892
_exptl_absorpt_coefficient_mu 8.467
_exptl_crystal_colour colourless
_exptl_crystal_density_diffrn 2.713
_exptl_crystal_description block
_exptl_crystal_F_000 272
_exptl_crystal_size_max 0.20
_exptl_crystal_size_mid 0.02
_exptl_crystal_size_min 0.02
_exptl_transmission_factor_max 0.7102
_exptl_transmission_factor_min 0.5107
_refine_diff_density_max 1.758
_refine_diff_density_min -1.492
_refine_diff_density_rms 0.260
_refine_ls_abs_structure_details
;
 Flack x determined using 3915 quotients [(I+)-(I-)]/[(I+)+(I-)]
 (Parsons, Flack and Wagner, Acta Cryst. B69 (2013) 249-259).
;
_refine_ls_abs_structure_Flack 0.054(3)
_refine_ls_extinction_coef 0.060(5)
_refine_ls_extinction_expression Fc^*^=kFc[1+0.001xFc^2^\l^3^/sin(2\q)]^-1/4^
_refine_ls_extinction_method 'SHELXL-2018/3 (Sheldrick 2018)'
_refine_ls_goodness_of_fit_ref 1.085
_refine_ls_hydrogen_treatment refxyz
_refine_ls_matrix_type full
_refine_ls_number_parameters 119
_refine_ls_number_reflns 12344
_refine_ls_number_restraints 10
_refine_ls_restrained_S_all 1.094
_refine_ls_R_factor_all 0.0512
_refine_ls_R_factor_gt 0.0394
_refine_ls_shift/su_max 0.000
_refine_ls_shift/su_mean 0.000
_refine_ls_structure_factor_coef Fsqd
_refine_ls_weighting_details 'w=1/[\s^2^(Fo^2^)+(0.0489P)^2^+0.1864P] where P=(Fo^2^+2Fc^2^)/3'
_refine_ls_weighting_scheme calc
_refine_ls_wR_factor_gt 0.1042
_refine_ls_wR_factor_ref 0.1098
_reflns_Friedel_coverage 0.913
_reflns_Friedel_fraction_full 0.844
_reflns_Friedel_fraction_max 0.912
_reflns_number_gt 10204
_reflns_number_total 12344
_reflns_threshold_expression 'I > 2\s(I)'
_cod_data_source_file d2dt01380k2.cif
_cod_data_source_block mo_PG_19_1144_0m
_cod_original_sg_symbol_H-M 'P c'
_cod_database_code 7710632
_shelx_shelxl_version_number 2018/3
_shelx_space_group_comment
;
The symmetry employed for this shelxl refinement is uniquely defined
by the following loop, which should always be used as a source of
symmetry information in preference to the above space-group names.
They are only intended as comments.
;

loop_
_space_group_symop_operation_xyz
'x, y, z'
'x, -y, z+1/2'

loop_
_atom_site_label
_atom_site_type_symbol
_atom_site_fract_x
_atom_site_fract_y
_atom_site_fract_z
_atom_site_U_iso_or_equiv
_atom_site_adp_type
_atom_site_occupancy
_atom_site_site_symmetry_order
_atom_site_calc_flag
_atom_site_refinement_flags_posn
_atom_site_refinement_flags_adp
_atom_site_refinement_flags_occupancy
_atom_site_disorder_assembly
_atom_site_disorder_group
Sr1 Sr 0.03161(3) 0.65398(2) 0.93862(3) 0.01098(3) Uani 1 1 d . . . . .
S1 S 0.44529(8) 0.67997(8) 0.75786(8) 0.01336(7) Uani 1 1 d . . . . .
O11 O 0.3442(4) 0.7819(4) 0.8739(4) 0.0232(4) Uani 1 1 d . . . . .
O12 O -0.3461(3) 0.6370(4) 0.8588(4) 0.0240(4) Uani 1 1 d . . . . .
O13 O 0.3349(4) 0.4904(4) 1.1768(4) 0.0273(5) Uani 1 1 d . . . . .
N1 N 0.4513(5) 0.8288(4) 0.5892(4) 0.0235(4) Uani 1 1 d D . . . .
H11 H 0.356(14) 0.903(17) 0.64(2) 0.028 Uiso 0.5 1 d D U P A 1
H12 H 0.562(11) 0.915(17) 0.660(19) 0.028 Uiso 0.5 1 d D U P B 1
H13 H 0.334(13) 0.94(2) 0.53(2) 0.028 Uiso 0.5 1 d D U P C 2
H14 H 0.45(2) 0.728(18) 0.486(15) 0.028 Uiso 0.5 1 d D U P D 2
S2 S -0.10085(8) 0.19992(7) 0.89580(7) 0.01153(6) Uani 1 1 d . . . . .
O21 O -0.0031(4) 0.3090(3) 0.7774(3) 0.0185(3) Uani 1 1 d . . . . .
O22 O -0.0232(4) 1.0088(3) 0.9365(4) 0.0233(4) Uani 1 1 d . . . . .
O23 O -0.0841(3) 0.6876(3) 0.5681(3) 0.0176(2) Uani 1 1 d . . . . .
N2 N -0.3375(4) 0.1811(4) 0.7837(4) 0.0214(4) Uani 1 1 d D . . . .
H21 H -0.362(12) 0.213(9) 0.645(3) 0.026 Uiso 1 1 d D U . . .
H22 H -0.381(12) 0.311(5) 0.806(9) 0.026 Uiso 1 1 d D U . . .

loop_
_atom_site_aniso_label
_atom_site_aniso_U_11
_atom_site_aniso_U_22
_atom_site_aniso_U_33
_atom_site_aniso_U_23
_atom_site_aniso_U_13
_atom_site_aniso_U_12
Sr1 0.01130(5) 0.00987(4) 0.01141(4) 0.00057(5) 0.00295(3) 0.00014(5)
S1 0.00974(14) 0.01393(16) 0.01579(17) -0.00096(13) 0.00301(13) -0.00167(12)
O11 0.0196(7) 0.0283(10) 0.0257(9) -0.0026(7) 0.0129(7) 0.0008(6)
O12 0.0106(5) 0.0310(10) 0.0273(9) -0.0005(7) 0.0015(5) 0.0005(5)
O13 0.0229(8) 0.0182(7) 0.0331(11) 0.0025(7) -0.0030(8) 0.0068(6)
N1 0.0251(11) 0.0250(10) 0.0205(8) 0.0044(7) 0.0070(8) -0.0066(8)
S2 0.01396(16) 0.00939(13) 0.01130(13) 0.00013(10) 0.00394(12) -0.00038(11)
O21 0.0236(7) 0.0175(6) 0.0170(6) 0.0001(5) 0.0101(5) -0.0049(5)
O22 0.0283(9) 0.0104(5) 0.0301(9) 0.0020(5) 0.0074(8) 0.0018(5)
O23 0.0228(7) 0.0173(6) 0.0126(4) 0.0035(4) 0.0051(5) -0.0002(5)
N2 0.0158(7) 0.0218(8) 0.0229(9) 0.0014(7) 0.0007(6) -0.0053(6)

loop_
_atom_type_symbol
_atom_type_description
_atom_type_scat_dispersion_real
_atom_type_scat_dispersion_imag
_atom_type_scat_source
N N 0.0061 0.0033 'International Tables Vol C Tables 4.2.6.8 and 6.1.1.4'
H H 0.0000 0.0000 'International Tables Vol C Tables 4.2.6.8 and 6.1.1.4'
O O 0.0106 0.0060 'International Tables Vol C Tables 4.2.6.8 and 6.1.1.4'
S S 0.1246 0.1234 'International Tables Vol C Tables 4.2.6.8 and 6.1.1.4'
Sr Sr -1.5307 3.2498 'International Tables Vol C Tables 4.2.6.8 and 6.1.1.4'

loop_
_geom_angle_atom_site_label_1
_geom_angle_atom_site_label_2
_geom_angle_atom_site_label_3
_geom_angle
_geom_angle_site_symmetry_1
_geom_angle_site_symmetry_3
_geom_angle_publ_flag
O22 Sr1 O12 84.21(9) . . ?
O22 Sr1 O11 77.65(9) . . ?
O12 Sr1 O11 150.81(9) . . ?
O22 Sr1 O21 81.17(8) . 2_565 ?
O12 Sr1 O21 80.01(9) . 2_565 ?
O11 Sr1 O21 118.85(8) . 2_565 ?
O22 Sr1 O13 122.69(9) . . ?
O12 Sr1 O13 136.41(10) . . ?
O11 Sr1 O13 72.73(10) . . ?
O21 Sr1 O13 72.37(9) 2_565 . ?
O22 Sr1 O23 84.52(8) . . ?
O12 Sr1 O23 78.00(9) . . ?
O11 Sr1 O23 77.66(8) . . ?
O21 Sr1 O23 154.80(7) 2_565 . ?
O13 Sr1 O23 132.72(9) . . ?
O22 Sr1 O21 154.32(8) . . ?
O12 Sr1 O21 84.72(8) . . ?
O11 Sr1 O21 102.02(8) . . ?
O21 Sr1 O21 119.46(6) 2_565 . ?
O13 Sr1 O21 80.52(8) . . ?
O23 Sr1 O21 70.54(7) . . ?
O22 Sr1 O23 142.59(8) . 2_565 ?
O12 Sr1 O23 69.29(8) . 2_565 ?
O11 Sr1 O23 136.34(8) . 2_565 ?
O21 Sr1 O23 68.90(6) 2_565 2_565 ?
O13 Sr1 O23 69.56(8) . 2_565 ?
O23 Sr1 O23 113.68(6) . 2_565 ?
O21 Sr1 O23 50.95(5) . 2_565 ?
O22 Sr1 S2 156.17(7) . . ?
O12 Sr1 S2 71.96(7) . . ?
O11 Sr1 S2 123.80(6) . . ?
O21 Sr1 S2 94.73(5) 2_565 . ?
O13 Sr1 S2 77.36(6) . . ?
O23 Sr1 S2 90.03(5) . . ?
O21 Sr1 S2 25.68(4) . . ?
O23 Sr1 S2 25.85(4) 2_565 . ?
O22 Sr1 S1 94.98(7) . . ?
O12 Sr1 S1 146.57(7) . . ?
O11 Sr1 S1 20.26(6) . . ?
O21 Sr1 S1 133.04(6) 2_565 . ?
O13 Sr1 S1 70.89(8) . . ?
O23 Sr1 S1 68.68(5) . . ?
O21 Sr1 S1 81.85(5) . . ?
O23 Sr1 S1 121.74(5) 2_565 . ?
S2 Sr1 S1 104.615(14) . . ?
O22 Sr1 Sr1 118.09(6) . 2_565 ?
O12 Sr1 Sr1 84.20(7) . 2_565 ?
O11 Sr1 Sr1 124.54(6) . 2_565 ?
O21 Sr1 Sr1 36.92(5) 2_565 2_565 ?
O13 Sr1 Sr1 53.63(8) . 2_565 ?
O23 Sr1 Sr1 149.68(5) . 2_565 ?
O21 Sr1 Sr1 83.65(4) . 2_565 ?
O23 Sr1 Sr1 36.20(4) 2_565 2_565 ?
S2 Sr1 Sr1 60.965(10) . 2_565 ?
S1 Sr1 Sr1 124.194(10) . 2_565 ?
O22 Sr1 Sr1 122.69(6) . 2_564 ?
O12 Sr1 Sr1 93.02(7) . 2_564 ?
O11 Sr1 Sr1 78.21(6) . 2_564 ?
O21 Sr1 Sr1 154.61(5) 2_565 2_564 ?
O13 Sr1 Sr1 97.73(7) . 2_564 ?
O23 Sr1 Sr1 39.69(5) . 2_564 ?
O21 Sr1 Sr1 35.18(4) . 2_564 ?
O23 Sr1 Sr1 85.78(4) 2_565 2_564 ?
S2 Sr1 Sr1 59.984(10) . 2_564 ?
S1 Sr1 Sr1 59.399(10) . 2_564 ?
Sr1 Sr1 Sr1 118.502(8) 2_565 2_564 ?
O11 S1 O13 110.66(18) . 2_564 ?
O11 S1 O12 113.73(17) . 1_655 ?
O13 S1 O12 111.25(17) 2_564 1_655 ?
O11 S1 N1 104.62(18) . . ?
O13 S1 N1 111.00(17) 2_564 . ?
O12 S1 N1 105.25(18) 1_655 . ?
O11 S1 Sr1 37.39(11) . . ?
O13 S1 Sr1 73.36(14) 2_564 . ?
O12 S1 Sr1 127.75(12) 1_655 . ?
N1 S1 Sr1 121.92(14) . . ?
S1 O11 Sr1 122.35(16) . . ?
S1 O12 Sr1 157.67(18) 1_455 . ?
S1 O13 Sr1 150.85(17) 2_565 . ?
O22 S2 O23 113.69(14) 1_545 2_565 ?
O22 S2 O21 113.10(15) 1_545 . ?
O23 S2 O21 106.99(12) 2_565 . ?
O22 S2 N2 106.91(16) 1_545 . ?
O23 S2 N2 106.30(15) 2_565 . ?
O21 S2 N2 109.61(14) . . ?
O22 S2 Sr1 143.11(11) 1_545 . ?
O23 S2 Sr1 56.57(9) 2_565 . ?
O21 S2 Sr1 52.06(8) . . ?
N2 S2 Sr1 109.95(11) . . ?
S2 O21 Sr1 144.59(12) . 2_564 ?
S2 O21 Sr1 102.26(10) . . ?
Sr1 O21 Sr1 107.90(7) 2_564 . ?
S2 O22 Sr1 165.25(17) 1_565 . ?
S2 O23 Sr1 150.12(13) 2_564 . ?
S2 O23 Sr1 97.57(10) 2_564 2_564 ?
Sr1 O23 Sr1 104.11(7) . 2_564 ?

loop_
_geom_bond_atom_site_label_1
_geom_bond_atom_site_label_2
_geom_bond_distance
_geom_bond_site_symmetry_2
_geom_bond_publ_flag
Sr1 O22 2.528(2) . ?
Sr1 O12 2.532(2) . ?
Sr1 O11 2.542(2) . ?
Sr1 O21 2.5686(19) 2_565 ?
Sr1 O13 2.570(2) . ?
Sr1 O23 2.5833(18) . ?
Sr1 O21 2.678(2) . ?
Sr1 O23 2.793(2) 2_565 ?
Sr1 S2 3.3179(5) . ?
Sr1 S1 3.5358(6) . ?
Sr1 Sr1 4.24212(18) 2_565 ?
Sr1 Sr1 4.24214(18) 2_564 ?
S1 O11 1.449(2) . ?
S1 O13 1.452(2) 2_564 ?
S1 O12 1.453(2) 1_655 ?
S1 N1 1.626(3) . ?
S2 O22 1.448(2) 1_545 ?
S2 O23 1.4594(18) 2_565 ?
S2 O21 1.4712(19) . ?
S2 N2 1.614(3) . ?
